data_4335151
loop_
_publ_author_name
'Chhatra B. Khadka'
'Bahareh Khalili Najafabadi'
'Mahdi Hesari'
'Mark S. Workentin'
'John F. Corrigan'

_publ_contact_author_address
;Dept of Chemistry
The University of Western Ontario
London ON 
N6A 5B7 Canada
;
_publ_contact_author_email corrigan@uwo.ca
_publ_contact_author_name 'John F Corrigan'
_publ_section_title
;
 Copper Chalcogenide Clusters Stabilized with Ferrocene-Based Diphosphine
 Ligands
;
_journal_name_full 'Inorganic Chemistry'
_journal_page_first 6798
_journal_page_last 6805
_journal_paper_doi 10.1021/ic3021854
_journal_volume 52
_journal_year 2013
_chemical_formula_moiety 'C136 H112 Cu12 Fe4 P8 S6,  10 (C H Cl3) '
_chemical_formula_sum 'C146 H120 Cl30 Cu12 Fe4 P8 S6'
_chemical_formula_weight 4364.10
_chemical_name_systematic
; 
 ? 
;
_space_group_IT_number 114
_symmetry_cell_setting tetragonal
_symmetry_space_group_name_Hall 'P -4 2n'
_symmetry_space_group_name_H-M 'P -4 21 c'
_atom_sites_solution_hydrogens geom
_atom_sites_solution_primary direct
_atom_sites_solution_secondary difmap
_audit_creation_method SHELXL-97
_cell_angle_alpha 90.00
_cell_angle_beta 90.00
_cell_angle_gamma 90.00
_cell_formula_units_Z 2
_cell_length_a 21.4243(2)
_cell_length_b 21.4243(2)
_cell_length_c 17.8779(3)
_cell_measurement_reflns_used 8662
_cell_measurement_temperature 150(2)
_cell_measurement_theta_max 26.37
_cell_measurement_theta_min 2.04
_cell_volume 8205.97(18)
_computing_cell_refinement 'DENZO-SMN (Otwinowski & Minor, 1997)'
_computing_data_collection 'COLLECT (Nonius, 1997-2001)'
_computing_data_reduction DENZO-SMN
_computing_molecular_graphics 'Bruker SHELXTL'
_computing_publication_material 'Bruker SHELXTL'
_computing_structure_refinement 'SHELXL-97 (Sheldrick, 2008)'
_computing_structure_solution 'SHELXS-97 (Sheldrick, 2008)'
_diffrn_ambient_temperature 150(2)
_diffrn_measured_fraction_theta_full 0.999
_diffrn_measured_fraction_theta_max 0.999
_diffrn_measurement_device_type 'Nonium Kappa CCD'
_diffrn_measurement_method 'phi scans + omega to complete'
_diffrn_radiation_monochromator graphite
_diffrn_radiation_source 'fine-focus sealed tube'
_diffrn_radiation_type MoK\a
_diffrn_radiation_wavelength 0.71073
_diffrn_reflns_av_R_equivalents 0.0375
_diffrn_reflns_av_sigmaI/netI 0.0490
_diffrn_reflns_limit_h_max 26
_diffrn_reflns_limit_h_min -26
_diffrn_reflns_limit_k_max 18
_diffrn_reflns_limit_k_min -18
_diffrn_reflns_limit_l_max 22
_diffrn_reflns_limit_l_min -22
_diffrn_reflns_number 16417
_diffrn_reflns_theta_full 26.37
_diffrn_reflns_theta_max 26.37
_diffrn_reflns_theta_min 2.13
_exptl_absorpt_coefficient_mu 2.551
_exptl_absorpt_correction_T_max 0.755
_exptl_absorpt_correction_T_min 0.699
_exptl_absorpt_correction_type multi-scan
_exptl_absorpt_process_details 'DENZO-SMN (Otwinowski & Minor, 1997)'
_exptl_crystal_colour orange
_exptl_crystal_density_diffrn 1.766
_exptl_crystal_description plates
_exptl_crystal_F_000 4348
_exptl_crystal_size_max 0.18
_exptl_crystal_size_mid 0.12
_exptl_crystal_size_min 0.11
_refine_diff_density_max 1.218
_refine_diff_density_min -1.428
_refine_diff_density_rms 0.244
_refine_ls_abs_structure_details 'Flack H D (1983), Acta Cryst. A39, 876-881'
_refine_ls_abs_structure_Flack 0.51(2)
_refine_ls_extinction_method none
_refine_ls_goodness_of_fit_ref 1.081
_refine_ls_hydrogen_treatment constr
_refine_ls_matrix_type full
_refine_ls_number_parameters 461
_refine_ls_number_reflns 8374
_refine_ls_number_restraints 36
_refine_ls_restrained_S_all 1.079
_refine_ls_R_factor_all 0.0917
_refine_ls_R_factor_gt 0.0626
_refine_ls_shift/su_max 0.000
_refine_ls_shift/su_mean 0.000
_refine_ls_structure_factor_coef Fsqd
_refine_ls_weighting_details 'calc w=1/[\s^2^(Fo^2^)+(0.1491P)^2^+0.0000P] where P=(Fo^2^+2Fc^2^)/3'
_refine_ls_weighting_scheme calc
_refine_ls_wR_factor_gt 0.1717
_refine_ls_wR_factor_ref 0.2110
_reflns_number_gt 6512
_reflns_number_total 8374
_reflns_threshold_expression >2sigma(I)
_cod_data_source_file ic3021854_si_002_1.cif
_cod_data_source_block n12011
_cod_database_code 4335151

loop_
_symmetry_equiv_pos_as_xyz
'x, y, z'
'-x, -y, z'
'y, -x, -z'
'-y, x, -z'
'-x+1/2, y+1/2, -z+1/2'
'x+1/2, -y+1/2, -z+1/2'
'-y+1/2, -x+1/2, z+1/2'
'y+1/2, x+1/2, z+1/2'

loop_
_atom_site_label
_atom_site_type_symbol
_atom_site_fract_x
_atom_site_fract_y
_atom_site_fract_z
_atom_site_U_iso_or_equiv
_atom_site_adp_type
_atom_site_occupancy
_atom_site_symmetry_multiplicity
_atom_site_calc_flag
_atom_site_refinement_flags
_atom_site_disorder_assembly
_atom_site_disorder_group
Cu1 Cu 0.44127(4) 0.41779(4) -0.11912(6) 0.0341(2) Uani 1 1 d . . .
S1 S 0.42138(9) 0.37909(8) -0.00279(11) 0.0323(4) Uani 1 1 d . . .
Fe1 Fe 0.47197(6) 0.22981(6) -0.19942(7) 0.0427(3) Uani 1 1 d . . .
P1 P 0.39069(10) 0.36557(10) -0.21348(13) 0.0353(5) Uani 1 1 d . . .
Cu2 Cu 0.52770(5) 0.36405(4) -0.01020(6) 0.0335(2) Uani 1 1 d . . .
S2 S 0.5000 0.5000 -0.16872(16) 0.0330(6) Uani 1 2 d S . .
P2 P 0.55993(10) 0.26571(9) -0.04150(13) 0.0362(5) Uani 1 1 d . . .
Cu3 Cu 0.44218(5) 0.53480(4) -0.07747(6) 0.0348(2) Uani 1 1 d . . .
C1 C 0.3920(4) 0.2811(4) -0.2052(5) 0.044(2) Uani 1 1 d . . .
C2 C 0.3952(4) 0.2499(4) -0.1359(5) 0.0394(19) Uani 1 1 d . . .
H2A H 0.3957 0.2700 -0.0866 0.047 Uiso 1 1 calc R . .
C3 C 0.3975(5) 0.1835(4) -0.1493(6) 0.049(2) Uani 1 1 d . . .
H3A H 0.4002 0.1506 -0.1114 0.059 Uiso 1 1 calc R . .
C4 C 0.3971(5) 0.1750(4) -0.2305(6) 0.056(3) Uani 1 1 d . . .
H4A H 0.3996 0.1350 -0.2568 0.067 Uiso 1 1 calc R . .
C5 C 0.3929(5) 0.2340(4) -0.2643(5) 0.047(2) Uani 1 1 d . . .
H5A H 0.3916 0.2423 -0.3182 0.057 Uiso 1 1 calc R . .
C6 C 0.5517(4) 0.2456(4) -0.1402(5) 0.044(2) Uani 1 1 d . . .
C7 C 0.5535(5) 0.1850(5) -0.1737(5) 0.050(2) Uani 1 1 d . . .
H7A H 0.5579 0.1449 -0.1478 0.060 Uiso 1 1 calc R . .
C8 C 0.5505(6) 0.1947(6) -0.2530(6) 0.064(3) Uani 1 1 d . . .
H8A H 0.5504 0.1617 -0.2909 0.077 Uiso 1 1 calc R . .
C9 C 0.5434(5) 0.2582(6) -0.2673(6) 0.056(3) Uani 1 1 d . . .
H9A H 0.5387 0.2772 -0.3168 0.067 Uiso 1 1 calc R . .
C10 C 0.5466(4) 0.2904(5) -0.1996(5) 0.044(2) Uani 1 1 d . . .
H10A H 0.5442 0.3357 -0.1935 0.053 Uiso 1 1 calc R . .
C11 C 0.3075(4) 0.3804(4) -0.2172(4) 0.0363(18) Uani 1 1 d . . .
C12 C 0.2843(4) 0.4400(5) -0.1985(5) 0.045(2) Uani 1 1 d . . .
H12A H 0.3125 0.4705 -0.1834 0.053 Uiso 1 1 calc R . .
C13 C 0.2224(5) 0.4549(5) -0.2015(6) 0.058(3) Uani 1 1 d . . .
H13A H 0.2087 0.4950 -0.1902 0.070 Uiso 1 1 calc R . .
C14 C 0.1806(4) 0.4086(5) -0.2220(6) 0.057(3) Uani 1 1 d . . .
H14A H 0.1381 0.4174 -0.2231 0.068 Uiso 1 1 calc R . .
C15 C 0.2009(5) 0.3511(6) -0.2403(6) 0.063(3) Uani 1 1 d . . .
H15A H 0.1718 0.3211 -0.2545 0.075 Uiso 1 1 calc R . .
C16 C 0.2635(4) 0.3351(5) -0.2387(5) 0.047(2) Uani 1 1 d . . .
H16A H 0.2763 0.2950 -0.2517 0.056 Uiso 1 1 calc R . .
C17 C 0.4132(4) 0.3774(4) -0.3112(5) 0.0404(19) Uani 1 1 d . . .
C18 C 0.3748(5) 0.3647(5) -0.3706(5) 0.050(2) Uani 1 1 d . . .
H18A H 0.3340 0.3517 -0.3622 0.060 Uiso 1 1 calc R . .
C19 C 0.3969(5) 0.3713(5) -0.4441(6) 0.058(3) Uani 1 1 d . . .
H19A H 0.3710 0.3616 -0.4842 0.070 Uiso 1 1 calc R . .
C20 C 0.4559(5) 0.3919(5) -0.4571(6) 0.052(2) Uani 1 1 d . . .
H20A H 0.4699 0.3970 -0.5059 0.063 Uiso 1 1 calc R . .
C21 C 0.4951(5) 0.4051(5) -0.3979(5) 0.052(2) Uani 1 1 d . . .
H21A H 0.5359 0.4176 -0.4073 0.062 Uiso 1 1 calc R . .
C22 C 0.4743(4) 0.3999(4) -0.3240(5) 0.045(2) Uani 1 1 d . . .
H22A H 0.5001 0.4110 -0.2842 0.054 Uiso 1 1 calc R . .
C23 C 0.6439(4) 0.2550(4) -0.0282(5) 0.043(2) Uani 1 1 d . . .
C24 C 0.6858(4) 0.2603(5) -0.0876(6) 0.049(2) Uani 1 1 d . . .
H24A H 0.6706 0.2625 -0.1363 0.059 Uiso 1 1 calc R . .
C25 C 0.7508(5) 0.2624(5) -0.0755(7) 0.061(3) Uani 1 1 d . . .
H25A H 0.7778 0.2683 -0.1156 0.073 Uiso 1 1 calc R . .
C26 C 0.7742(5) 0.2557(5) -0.0038(7) 0.060(3) Uani 1 1 d . . .
H26A H 0.8170 0.2555 0.0046 0.072 Uiso 1 1 calc R . .
C27 C 0.7329(5) 0.2494(5) 0.0552(7) 0.062(3) Uani 1 1 d . . .
H27A H 0.7484 0.2444 0.1034 0.075 Uiso 1 1 calc R . .
C28 C 0.6679(5) 0.2506(5) 0.0439(6) 0.052(2) Uani 1 1 d . . .
H28A H 0.6410 0.2484 0.0846 0.062 Uiso 1 1 calc R . .
C29 C 0.5244(4) 0.1994(4) 0.0068(5) 0.0389(18) Uani 1 1 d . . .
C30 C 0.4620(4) 0.2084(4) 0.0347(5) 0.047(2) Uani 1 1 d . . .
H30A H 0.4429 0.2473 0.0316 0.057 Uiso 1 1 calc R . .
C31 C 0.4308(5) 0.1581(5) 0.0663(6) 0.057(3) Uani 1 1 d . . .
H31A H 0.3895 0.1626 0.0815 0.068 Uiso 1 1 calc R . .
C32 C 0.4600(6) 0.1023(5) 0.0752(8) 0.072(3) Uani 1 1 d . . .
H32A H 0.4396 0.0704 0.1005 0.086 Uiso 1 1 calc R . .
C33 C 0.5188(6) 0.0919(5) 0.0477(7) 0.063(3) Uani 1 1 d . . .
H33A H 0.5372 0.0528 0.0520 0.076 Uiso 1 1 calc R . .
C34 C 0.5506(5) 0.1407(4) 0.0131(6) 0.053(2) Uani 1 1 d . . .
H34A H 0.5904 0.1336 -0.0061 0.064 Uiso 1 1 calc R . .
C1SA C 0.4022(12) 0.3041(6) 0.2784(8) 0.066(8) Uiso 0.50 1 d PD A 1
H1SA H 0.4462 0.2990 0.2919 0.079 Uiso 0.50 1 calc PR A 1
C1S C 0.4187(10) 0.3006(11) 0.2888(8) 0.078(10) Uiso 0.50 1 d PD B 2
H1SB H 0.4416 0.2615 0.2967 0.093 Uiso 0.50 1 calc PR B 2
Cl1A Cl 0.3682(5) 0.3532(5) 0.3444(6) 0.113(3) Uiso 0.50 1 d PD A 1
Cl1 Cl 0.3523(7) 0.3017(8) 0.3458(9) 0.182(6) Uiso 0.50 1 d PD B 2
C2S C 0.5217(4) 0.2393(6) 0.4905(6) 0.087(4) Uani 1 1 d D . .
H2SA H 0.5081 0.2826 0.4969 0.105 Uiso 1 1 calc R . .
Cl2A Cl 0.3994(3) 0.3305(3) 0.1867(3) 0.0538(13) Uiso 0.50 1 d PD A 1
Cl2 Cl 0.3944(5) 0.3052(5) 0.1957(6) 0.109(3) Uiso 0.50 1 d PD B 2
Cl3A Cl 0.3666(4) 0.2312(4) 0.2852(5) 0.097(2) Uiso 0.50 1 d PD A 1
Cl3 Cl 0.4656(4) 0.3636(4) 0.3154(4) 0.0867(19) Uiso 0.50 1 d PD B 2
Cl4 Cl 0.5916(2) 0.2283(2) 0.5394(2) 0.1020(12) Uani 1 1 d D . .
Cl5 Cl 0.4642(2) 0.1904(3) 0.5240(4) 0.136(2) Uani 1 1 d D . .
Cl6 Cl 0.5390(3) 0.2268(3) 0.3961(2) 0.141(2) Uani 1 1 d D . .
C3S C 1.0088(11) 0.5283(10) -0.3281(12) 0.062(5) Uiso 0.50 1 d P . .
Cl7 Cl 1.0680(3) 0.5026(2) -0.3693(3) 0.1255(16) Uani 1 1 d . . .
Cl8 Cl 1.0000 0.5000 -0.2328(4) 0.174(4) Uani 1 2 d S . .

loop_
_atom_site_aniso_label
_atom_site_aniso_U_11
_atom_site_aniso_U_22
_atom_site_aniso_U_33
_atom_site_aniso_U_23
_atom_site_aniso_U_13
_atom_site_aniso_U_12
Cu1 0.0340(5) 0.0319(5) 0.0363(5) -0.0007(4) -0.0019(4) -0.0010(4)
S1 0.0310(9) 0.0286(9) 0.0372(10) -0.0034(8) -0.0004(8) -0.0014(7)
Fe1 0.0453(7) 0.0395(6) 0.0432(7) -0.0065(5) -0.0065(6) 0.0068(5)
P1 0.0342(10) 0.0365(11) 0.0351(11) -0.0059(9) -0.0048(9) -0.0006(9)
Cu2 0.0313(5) 0.0289(5) 0.0404(5) -0.0003(4) 0.0003(4) 0.0014(4)
S2 0.0331(14) 0.0338(14) 0.0321(14) 0.000 0.000 -0.0052(12)
P2 0.0380(11) 0.0274(10) 0.0431(12) -0.0030(9) -0.0027(10) 0.0060(9)
Cu3 0.0345(5) 0.0319(5) 0.0381(5) -0.0023(4) 0.0037(4) 0.0001(4)
C1 0.034(4) 0.048(5) 0.049(5) -0.005(4) -0.006(4) -0.001(4)
C2 0.039(4) 0.035(4) 0.044(5) -0.001(4) -0.004(4) -0.002(3)
C3 0.051(5) 0.038(5) 0.059(6) 0.000(4) -0.013(5) -0.003(4)
C4 0.069(7) 0.034(5) 0.065(7) 0.001(4) -0.015(5) -0.001(4)
C5 0.058(6) 0.042(5) 0.041(5) -0.009(4) -0.020(4) -0.004(4)
C6 0.036(5) 0.046(5) 0.050(5) -0.004(4) 0.003(4) 0.001(4)
C7 0.058(6) 0.049(5) 0.042(5) -0.018(4) -0.007(4) 0.021(5)
C8 0.071(7) 0.065(7) 0.056(6) -0.026(5) -0.016(5) 0.014(6)
C9 0.053(6) 0.077(8) 0.038(5) -0.001(5) -0.003(4) 0.009(5)
C10 0.043(5) 0.050(5) 0.040(5) -0.002(4) 0.003(4) 0.009(4)
C11 0.038(4) 0.041(5) 0.029(4) 0.000(3) -0.007(3) -0.003(4)
C12 0.043(5) 0.045(5) 0.046(5) 0.010(4) -0.005(4) 0.004(4)
C13 0.057(6) 0.065(7) 0.054(6) -0.014(5) -0.006(5) 0.022(5)
C14 0.034(5) 0.068(7) 0.070(7) -0.017(5) -0.013(5) 0.016(4)
C15 0.046(6) 0.076(8) 0.066(7) -0.015(6) -0.006(5) -0.001(5)
C16 0.034(5) 0.065(6) 0.041(5) -0.014(4) -0.001(4) -0.011(4)
C17 0.039(4) 0.033(4) 0.049(5) -0.006(4) -0.008(4) 0.001(3)
C18 0.060(6) 0.056(6) 0.035(5) -0.009(4) -0.009(4) 0.000(5)
C19 0.059(6) 0.076(7) 0.040(5) 0.009(5) -0.014(5) -0.001(5)
C20 0.057(6) 0.061(6) 0.040(5) -0.002(4) 0.000(4) 0.004(5)
C21 0.051(5) 0.062(6) 0.042(5) 0.000(4) 0.003(4) -0.005(5)
C22 0.044(5) 0.045(5) 0.046(5) -0.004(4) -0.001(4) -0.002(4)
C23 0.040(5) 0.040(5) 0.049(5) -0.001(4) -0.002(4) 0.007(4)
C24 0.046(5) 0.058(6) 0.042(5) -0.008(4) -0.005(4) 0.009(4)
C25 0.044(5) 0.061(7) 0.077(8) -0.008(6) 0.008(5) 0.009(4)
C26 0.041(5) 0.061(6) 0.079(8) -0.024(6) -0.003(5) 0.012(4)
C27 0.045(6) 0.077(7) 0.065(7) -0.009(6) -0.013(5) 0.002(5)
C28 0.048(5) 0.065(6) 0.042(5) 0.001(5) -0.002(4) 0.013(4)
C29 0.042(4) 0.032(4) 0.043(5) -0.003(4) -0.010(4) -0.002(3)
C30 0.046(5) 0.044(5) 0.051(5) 0.013(4) 0.000(4) 0.001(4)
C31 0.048(6) 0.048(5) 0.074(7) 0.014(5) -0.001(5) -0.010(4)
C32 0.082(8) 0.045(6) 0.088(9) 0.014(6) 0.002(7) -0.012(5)
C33 0.083(8) 0.034(5) 0.074(7) 0.007(5) 0.001(6) 0.001(5)
C34 0.059(6) 0.034(5) 0.066(6) 0.006(4) -0.003(5) 0.005(4)
C2S 0.071(8) 0.080(9) 0.110(11) 0.010(8) -0.003(8) 0.007(7)
Cl4 0.098(3) 0.121(3) 0.087(3) -0.016(2) -0.017(2) 0.024(2)
Cl5 0.106(3) 0.142(4) 0.160(5) -0.001(4) 0.052(3) -0.021(3)
Cl6 0.192(5) 0.157(5) 0.072(2) 0.024(3) -0.010(3) -0.076(4)
Cl7 0.155(4) 0.092(3) 0.130(4) -0.005(3) 0.048(3) -0.012(3)
Cl8 0.211(10) 0.247(11) 0.064(3) 0.000 0.000 0.042(8)

loop_
_atom_type_symbol
_atom_type_description
_atom_type_scat_dispersion_real
_atom_type_scat_dispersion_imag
_atom_type_scat_source
C C 0.0033 0.0016 'International Tables Vol C Tables 4.2.6.8 and 6.1.1.4'
P P 0.1023 0.0942 'International Tables Vol C Tables 4.2.6.8 and 6.1.1.4'
S S 0.1246 0.1234 'International Tables Vol C Tables 4.2.6.8 and 6.1.1.4'
Fe Fe 0.3463 0.8444 'International Tables Vol C Tables 4.2.6.8 and 6.1.1.4'
Cu Cu 0.3201 1.2651 'International Tables Vol C Tables 4.2.6.8 and 6.1.1.4'
Cl Cl 0.1484 0.1585 'International Tables Vol C Tables 4.2.6.8 and 6.1.1.4'
H H 0.0000 0.0000 'International Tables Vol C Tables 4.2.6.8 and 6.1.1.4'

loop_
_geom_angle_atom_site_label_1
_geom_angle_atom_site_label_2
_geom_angle_atom_site_label_3
_geom_angle
_geom_angle_site_symmetry_1
_geom_angle_site_symmetry_3
S1 Cu1 P1 113.89(8) . .
S1 Cu1 S2 136.08(9) . .
P1 Cu1 S2 110.02(9) . .
S1 Cu1 Cu3 95.18(6) . .
P1 Cu1 Cu3 132.83(7) . .
S2 Cu1 Cu3 51.84(5) . .
S1 Cu1 Cu3 93.21(6) . 2_665
P1 Cu1 Cu3 142.56(7) . 2_665
S2 Cu1 Cu3 49.24(5) . 2_665
Cu3 Cu1 Cu3 64.49(4) . 2_665
S1 Cu1 Cu2 50.75(5) . .
P1 Cu1 Cu2 126.61(7) . .
S2 Cu1 Cu2 102.02(6) . .
Cu3 Cu1 Cu2 100.55(4) . .
Cu3 Cu1 Cu2 53.14(3) 2_665 .
Cu3 S1 Cu1 107.11(8) 4_655 .
Cu3 S1 Cu2 72.51(7) 4_655 .
Cu1 S1 Cu2 79.26(7) . .
Cu3 S1 Cu2 68.57(6) 4_655 3_565
Cu1 S1 Cu2 83.06(7) . 3_565
Cu2 S1 Cu2 129.76(9) . 3_565
C1 Fe1 C9 116.0(4) . .
C1 Fe1 C6 129.9(4) . .
C9 Fe1 C6 68.4(4) . .
C1 Fe1 C2 40.4(4) . .
C9 Fe1 C2 150.3(4) . .
C6 Fe1 C2 110.5(4) . .
C1 Fe1 C7 169.2(4) . .
C9 Fe1 C7 68.5(4) . .
C6 Fe1 C7 41.0(4) . .
C2 Fe1 C7 131.4(4) . .
C1 Fe1 C10 108.2(4) . .
C9 Fe1 C10 39.7(4) . .
C6 Fe1 C10 41.0(4) . .
C2 Fe1 C10 119.5(3) . .
C7 Fe1 C10 68.5(4) . .
C1 Fe1 C5 41.8(4) . .
C9 Fe1 C5 105.6(4) . .
C6 Fe1 C5 167.6(4) . .
C2 Fe1 C5 69.0(4) . .
C7 Fe1 C5 148.4(4) . .
C10 Fe1 C5 127.7(4) . .
C1 Fe1 C4 68.9(4) . .
C9 Fe1 C4 126.2(4) . .
C6 Fe1 C4 152.3(4) . .
C2 Fe1 C4 69.1(4) . .
C7 Fe1 C4 117.2(4) . .
C10 Fe1 C4 164.0(4) . .
C5 Fe1 C4 39.9(4) . .
C1 Fe1 C8 148.5(4) . .
C9 Fe1 C8 39.5(5) . .
C6 Fe1 C8 67.7(4) . .
C2 Fe1 C8 169.7(4) . .
C7 Fe1 C8 40.7(4) . .
C10 Fe1 C8 66.3(4) . .
C5 Fe1 C8 115.1(4) . .
C4 Fe1 C8 107.4(5) . .
C1 Fe1 C3 68.5(4) . .
C9 Fe1 C3 166.1(4) . .
C6 Fe1 C3 119.9(4) . .
C2 Fe1 C3 40.9(4) . .
C7 Fe1 C3 109.5(4) . .
C10 Fe1 C3 153.6(4) . .
C5 Fe1 C3 68.4(4) . .
C4 Fe1 C3 41.3(4) . .
C8 Fe1 C3 130.3(4) . .
C11 P1 C1 101.1(4) . .
C11 P1 C17 101.5(4) . .
C1 P1 C17 102.3(4) . .
C11 P1 Cu1 113.9(3) . .
C1 P1 Cu1 114.7(3) . .
C17 P1 Cu1 120.6(3) . .
P2 Cu2 S1 116.20(8) . .
P2 Cu2 S1 104.39(8) . 4_655
S1 Cu2 S1 139.40(9) . 4_655
P2 Cu2 Cu3 126.06(8) . 2_665
S1 Cu2 Cu3 99.07(6) . 2_665
S1 Cu2 Cu3 52.52(5) 4_655 2_665
P2 Cu2 Cu3 151.35(8) . 4_655
S1 Cu2 Cu3 51.64(5) . 4_655
S1 Cu2 Cu3 92.32(6) 4_655 4_655
Cu3 Cu2 Cu3 82.57(5) 2_665 4_655
P2 Cu2 Cu1 113.03(7) . .
S1 Cu2 Cu1 49.99(6) . .
S1 Cu2 Cu1 113.40(6) 4_655 .
Cu3 Cu2 Cu1 60.89(4) 2_665 .
Cu3 Cu2 Cu1 79.95(4) 4_655 .
Cu3 S2 Cu3 83.10(11) 2_665 .
Cu3 S2 Cu1 76.38(7) 2_665 .
Cu3 S2 Cu1 70.62(7) . .
Cu3 S2 Cu1 70.63(7) 2_665 2_665
Cu3 S2 Cu1 76.38(7) . 2_665
Cu1 S2 Cu1 135.46(14) . 2_665
C6 P2 C23 101.0(4) . .
C6 P2 C29 103.5(4) . .
C23 P2 C29 104.5(4) . .
C6 P2 Cu2 115.1(3) . .
C23 P2 Cu2 112.4(3) . .
C29 P2 Cu2 118.3(3) . .
S2 Cu3 S1 172.18(9) . 3_565
S2 Cu3 Cu2 119.85(5) . 2_665
S1 Cu3 Cu2 58.91(6) 3_565 2_665
S2 Cu3 Cu1 57.54(3) . .
S1 Cu3 Cu1 126.48(7) 3_565 .
Cu2 Cu3 Cu1 161.22(5) 2_665 .
S2 Cu3 Cu2 128.86(5) . 3_565
S1 Cu3 Cu2 55.85(6) 3_565 3_565
Cu2 Cu3 Cu2 107.96(4) 2_665 3_565
Cu1 Cu3 Cu2 71.33(4) . 3_565
S2 Cu3 Cu1 54.38(3) . 2_665
S1 Cu3 Cu1 124.86(7) 3_565 2_665
Cu2 Cu3 Cu1 65.97(4) 2_665 2_665
Cu1 Cu3 Cu1 106.20(4) . 2_665
Cu2 Cu3 Cu1 154.58(5) 3_565 2_665
S2 Cu3 Cu3 48.45(6) . 2_665
S1 Cu3 Cu3 138.77(6) 3_565 2_665
Cu2 Cu3 Cu3 102.74(5) 2_665 2_665
Cu1 Cu3 Cu3 60.80(4) . 2_665
Cu2 Cu3 Cu3 106.26(4) 3_565 2_665
Cu1 Cu3 Cu3 54.72(4) 2_665 2_665
C2 C1 C5 107.9(8) . .
C2 C1 P1 123.1(7) . .
C5 C1 P1 129.0(7) . .
C2 C1 Fe1 70.0(5) . .
C5 C1 Fe1 69.7(5) . .
P1 C1 Fe1 123.6(5) . .
C1 C2 C3 108.9(8) . .
C1 C2 Fe1 69.6(5) . .
C3 C2 Fe1 70.9(6) . .
C1 C2 H2A 125.6 . .
C3 C2 H2A 125.6 . .
Fe1 C2 H2A 125.6 . .
C2 C3 C4 106.7(8) . .
C2 C3 Fe1 68.2(5) . .
C4 C3 Fe1 68.7(6) . .
C2 C3 H3A 126.6 . .
C4 C3 H3A 126.6 . .
Fe1 C3 H3A 126.6 . .
C5 C4 C3 108.4(9) . .
C5 C4 Fe1 69.7(5) . .
C3 C4 Fe1 70.0(6) . .
C5 C4 H4A 125.8 . .
C3 C4 H4A 125.8 . .
Fe1 C4 H4A 125.8 . .
C4 C5 C1 108.1(9) . .
C4 C5 Fe1 70.4(6) . .
C1 C5 Fe1 68.5(5) . .
C4 C5 H5A 125.9 . .
C1 C5 H5A 125.9 . .
Fe1 C5 H5A 125.9 . .
C7 C6 C10 107.4(8) . .
C7 C6 P2 128.0(7) . .
C10 C6 P2 124.5(7) . .
C7 C6 Fe1 69.7(5) . .
C10 C6 Fe1 70.2(5) . .
P2 C6 Fe1 128.5(5) . .
C6 C7 C8 106.3(9) . .
C6 C7 Fe1 69.2(5) . .
C8 C7 Fe1 70.8(6) . .
C6 C7 H7A 126.8 . .
C8 C7 H7A 126.8 . .
Fe1 C7 H7A 126.8 . .
C9 C8 C7 109.2(9) . .
C9 C8 Fe1 69.0(6) . .
C7 C8 Fe1 68.5(6) . .
C9 C8 H8A 125.3 . .
C7 C8 H8A 125.3 . .
Fe1 C8 H8A 125.3 . .
C8 C9 C10 108.6(9) . .
C8 C9 Fe1 71.5(7) . .
C10 C9 Fe1 70.7(6) . .
C8 C9 H9A 125.7 . .
C10 C9 H9A 125.7 . .
Fe1 C9 H9A 125.7 . .
C9 C10 C6 108.4(9) . .
C9 C10 Fe1 69.6(6) . .
C6 C10 Fe1 68.8(5) . .
C9 C10 H10A 125.8 . .
C6 C10 H10A 125.8 . .
Fe1 C10 H10A 125.8 . .
C12 C11 C16 117.0(8) . .
C12 C11 P1 119.8(7) . .
C16 C11 P1 123.2(7) . .
C13 C12 C11 123.0(9) . .
C13 C12 H12A 118.5 . .
C11 C12 H12A 118.5 . .
C12 C13 C14 118.1(9) . .
C12 C13 H13A 120.9 . .
C14 C13 H13A 120.9 . .
C15 C14 C13 120.8(9) . .
C15 C14 H14A 119.6 . .
C13 C14 H14A 119.6 . .
C14 C15 C16 122.2(11) . .
C14 C15 H15A 118.9 . .
C16 C15 H15A 118.9 . .
C15 C16 C11 118.9(10) . .
C15 C16 H16A 120.6 . .
C11 C16 H16A 120.6 . .
C18 C17 C22 119.9(9) . .
C18 C17 P1 123.6(7) . .
C22 C17 P1 116.4(7) . .
C17 C18 C19 120.2(10) . .
C17 C18 H18A 119.9 . .
C19 C18 H18A 119.9 . .
C20 C19 C18 120.4(10) . .
C20 C19 H19A 119.8 . .
C18 C19 H19A 119.8 . .
C19 C20 C21 120.2(10) . .
C19 C20 H20A 119.9 . .
C21 C20 H20A 119.9 . .
C20 C21 C22 121.0(9) . .
C20 C21 H21A 119.5 . .
C22 C21 H21A 119.5 . .
C21 C22 C17 118.3(9) . .
C21 C22 H22A 120.9 . .
C17 C22 H22A 120.9 . .
C24 C23 C28 118.2(8) . .
C24 C23 P2 121.6(7) . .
C28 C23 P2 119.5(7) . .
C23 C24 C25 121.4(10) . .
C23 C24 H24A 119.3 . .
C25 C24 H24A 119.3 . .
C26 C25 C24 119.7(11) . .
C26 C25 H25A 120.1 . .
C24 C25 H25A 120.1 . .
C27 C26 C25 119.0(9) . .
C27 C26 H26A 120.5 . .
C25 C26 H26A 120.5 . .
C26 C27 C28 121.5(11) . .
C26 C27 H27A 119.3 . .
C28 C27 H27A 119.3 . .
C23 C28 C27 120.0(10) . .
C23 C28 H28A 120.0 . .
C27 C28 H28A 120.0 . .
C34 C29 C30 118.2(8) . .
C34 C29 P2 125.1(7) . .
C30 C29 P2 116.5(6) . .
C31 C30 C29 118.9(9) . .
C31 C30 H30A 120.6 . .
C29 C30 H30A 120.6 . .
C32 C31 C30 120.6(10) . .
C32 C31 H31A 119.7 . .
C30 C31 H31A 119.7 . .
C31 C32 C33 121.6(11) . .
C31 C32 H32A 119.2 . .
C33 C32 H32A 119.2 . .
C32 C33 C34 119.2(10) . .
C32 C33 H33A 120.4 . .
C34 C33 H33A 120.4 . .
C29 C34 C33 121.3(10) . .
C29 C34 H34A 119.4 . .
C33 C34 H34A 119.4 . .
Cl1A C1SA Cl2A 115.4(11) . .
Cl1A C1SA Cl3A 108.2(10) . .
Cl2A C1SA Cl3A 110.1(11) . .
Cl1A C1SA H1SA 107.7 . .
Cl2A C1SA H1SA 107.7 . .
Cl3A C1SA H1SA 107.7 . .
Cl1 C1S Cl3 107.4(12) . .
Cl1 C1S Cl2 108.2(13) . .
Cl3 C1S Cl2 112.7(11) . .
Cl1 C1S H1SB 109.5 . .
Cl3 C1S H1SB 109.5 . .
Cl2 C1S H1SB 109.5 . .
Cl5 C2S Cl4 110.8(7) . .
Cl5 C2S Cl6 113.2(7) . .
Cl4 C2S Cl6 106.3(6) . .
Cl5 C2S H2SA 108.8 . .
Cl4 C2S H2SA 108.8 . .
Cl6 C2S H2SA 108.8 . .
C3S C3S Cl7 84.6(19) 2_765 .
C3S C3S Cl8 69.5(7) 2_765 .
Cl7 C3S Cl8 114.1(13) . .
C3S C3S Cl7 54.3(16) 2_765 2_765
Cl7 C3S Cl7 113.0(13) . 2_765
Cl8 C3S Cl7 98.9(11) . 2_765
C3S Cl7 C3S 41.2(14) . 2_765
C3S Cl8 C3S 40.9(14) 2_765 .

loop_
_geom_bond_atom_site_label_1
_geom_bond_atom_site_label_2
_geom_bond_distance
_geom_bond_site_symmetry_2
Cu1 S1 2.279(2) .
Cu1 P1 2.296(2) .
Cu1 S2 2.3392(14) .
Cu1 Cu3 2.6154(14) .
Cu1 Cu3 2.7967(14) 2_665
Cu1 Cu2 2.9235(14) .
S1 Cu3 2.183(2) 4_655
S1 Cu2 2.304(2) .
S1 Cu2 2.356(2) 3_565
Fe1 C1 2.038(9) .
Fe1 C9 2.045(11) .
Fe1 C6 2.039(9) .
Fe1 C2 2.045(9) .
Fe1 C7 2.046(9) .
Fe1 C10 2.058(10) .
Fe1 C5 2.054(9) .
Fe1 C4 2.063(10) .
Fe1 C8 2.076(12) .
Fe1 C3 2.080(10) .
P1 C11 1.812(8) .
P1 C1 1.816(10) .
P1 C17 1.830(10) .
Cu2 P2 2.287(2) .
Cu2 S1 2.356(2) 4_655
Cu2 Cu3 2.5610(13) 2_665
Cu2 Cu3 2.6556(14) 4_655
S2 Cu3 2.180(2) 2_665
S2 Cu3 2.180(2) .
S2 Cu1 2.3392(14) 2_665
P2 C6 1.825(10) .
P2 C23 1.829(9) .
P2 C29 1.830(9) .
Cu3 S1 2.183(2) 3_565
Cu3 Cu2 2.5611(13) 2_665
Cu3 Cu2 2.6556(14) 3_565
Cu3 Cu1 2.7967(14) 2_665
Cu3 Cu3 2.892(2) 2_665
C1 C2 1.409(13) .
C1 C5 1.460(13) .
C2 C3 1.442(13) .
C2 H2A 0.9800 .
C3 C4 1.463(15) .
C3 H3A 0.9800 .
C4 C5 1.404(14) .
C4 H4A 0.9800 .
C5 H5A 0.9800 .
C6 C7 1.432(13) .
C6 C10 1.435(13) .
C7 C8 1.434(15) .
C7 H7A 0.9800 .
C8 C9 1.392(17) .
C8 H8A 0.9800 .
C9 C10 1.394(14) .
C9 H9A 0.9800 .
C10 H10A 0.9800 .
C11 C12 1.409(13) .
C11 C16 1.406(12) .
C12 C13 1.365(13) .
C12 H12A 0.9300 .
C13 C14 1.384(15) .
C13 H13A 0.9300 .
C14 C15 1.347(15) .
C14 H14A 0.9300 .
C15 C16 1.387(14) .
C15 H15A 0.9300 .
C16 H16A 0.9300 .
C17 C18 1.370(13) .
C17 C22 1.414(13) .
C18 C19 1.405(14) .
C18 H18A 0.9300 .
C19 C20 1.357(14) .
C19 H19A 0.9300 .
C20 C21 1.380(14) .
C20 H20A 0.9300 .
C21 C22 1.399(12) .
C21 H21A 0.9300 .
C22 H22A 0.9300 .
C23 C24 1.396(14) .
C23 C28 1.391(13) .
C24 C25 1.409(14) .
C24 H24A 0.9300 .
C25 C26 1.385(17) .
C25 H25A 0.9300 .
C26 C27 1.382(17) .
C26 H26A 0.9300 .
C27 C28 1.408(14) .
C27 H27A 0.9300 .
C28 H28A 0.9300 .
C29 C34 1.382(12) .
C29 C30 1.440(13) .
C30 C31 1.388(13) .
C30 H30A 0.9300 .
C31 C32 1.357(16) .
C31 H31A 0.9300 .
C32 C33 1.371(17) .
C32 H32A 0.9300 .
C33 C34 1.392(14) .
C33 H33A 0.9300 .
C34 H34A 0.9300 .
C1SA Cl1A 1.741(13) .
C1SA Cl2A 1.735(14) .
C1SA Cl3A 1.743(14) .
C1SA H1SA 0.9800 .
C1S Cl1 1.750(14) .
C1S Cl3 1.748(14) .
C1S Cl2 1.746(14) .
C1S H1SB 0.9800 .
C2S Cl5 1.724(10) .
C2S Cl4 1.751(10) .
C2S Cl6 1.748(11) .
C2S H2SA 0.9800 .
C3S C3S 1.27(4) 2_765
C3S Cl7 1.57(2) .
C3S Cl8 1.82(2) .
C3S Cl7 1.92(2) 2_765
Cl7 C3S 1.92(2) 2_765
Cl8 C3S 1.82(2) 2_765
